data_1549157
loop_
_publ_author_name
'Zhang, Xiaolei'
'Yan, Hong'

_publ_section_title
;
 Pd(ii)-catalyzed synthesis of bifunctionalized carboranes <i>via</i> cage
 B-H activation of 1-CH<sub>2</sub>NH<sub>2</sub>-<i>o</i>-carboranes.
;
_journal_issue 16
_journal_name_full 'Chemical science'
_journal_page_first 3964
_journal_page_last 3969
_journal_paper_doi 10.1039/c8sc01154k
_journal_volume 9
_journal_year 2018
_chemical_formula_sum 'C21 H28 B10 N2 O2 S'
_chemical_formula_weight 480.61
_space_group_IT_number 2
_space_group_name_Hall '-P 1'
_space_group_name_H-M_alt 'P -1'
_symmetry_cell_setting triclinic
_symmetry_space_group_name_Hall '-P 1'
_symmetry_space_group_name_H-M 'P -1'
_atom_sites_solution_hydrogens geom
_atom_sites_solution_primary direct
_atom_sites_solution_secondary difmap
_audit_creation_method SHELXL-97
_audit_update_record
;
2017-11-03 deposited with the CCDC.
2018-03-27 downloaded from the CCDC.
;
_cell_angle_alpha 92.169(3)
_cell_angle_beta 102.976(2)
_cell_angle_gamma 99.951(3)
_cell_formula_units_Z 2
_cell_length_a 7.7385(6)
_cell_length_b 10.4142(8)
_cell_length_c 15.9824(11)
_cell_measurement_reflns_used 4473
_cell_measurement_temperature 173(2)
_cell_measurement_theta_max 25.320
_cell_measurement_theta_min 0.991
_cell_volume 1232.30(16)
_computing_structure_refinement 'SHELXL-97 (Sheldrick, 1997)'
_computing_structure_solution 'SHELXS-97 (Sheldrick, 1990)'
_diffrn_ambient_temperature 173(2)
_diffrn_measured_fraction_theta_full 0.990
_diffrn_measured_fraction_theta_max 0.990
_diffrn_measurement_device_type 'CCD area detector'
_diffrn_measurement_method 'phi and omega scans'
_diffrn_radiation_monochromator graphite
_diffrn_radiation_source 'fine-focus sealed tube'
_diffrn_radiation_type MoK\a
_diffrn_radiation_wavelength 0.71073
_diffrn_reflns_av_R_equivalents 0.0606
_diffrn_reflns_av_sigmaI/netI 0.0835
_diffrn_reflns_limit_h_max 9
_diffrn_reflns_limit_h_min -9
_diffrn_reflns_limit_k_max 11
_diffrn_reflns_limit_k_min -12
_diffrn_reflns_limit_l_max 19
_diffrn_reflns_limit_l_min -19
_diffrn_reflns_number 9903
_diffrn_reflns_theta_full 25.32
_diffrn_reflns_theta_max 25.32
_diffrn_reflns_theta_min 2.75
_exptl_absorpt_coefficient_mu 0.156
_exptl_crystal_density_diffrn 1.295
_exptl_crystal_density_method 'not measured'
_exptl_crystal_description Block
_exptl_crystal_F_000 500
_refine_diff_density_max 0.293
_refine_diff_density_min -0.403
_refine_diff_density_rms 0.060
_refine_ls_extinction_method none
_refine_ls_goodness_of_fit_ref 0.893
_refine_ls_hydrogen_treatment mixed
_refine_ls_matrix_type full
_refine_ls_number_parameters 345
_refine_ls_number_reflns 4473
_refine_ls_number_restraints 0
_refine_ls_restrained_S_all 0.893
_refine_ls_R_factor_all 0.0946
_refine_ls_R_factor_gt 0.0530
_refine_ls_shift/su_max 0.000
_refine_ls_shift/su_mean 0.000
_refine_ls_structure_factor_coef Fsqd
_refine_ls_weighting_details 'calc w=1/[\s^2^(Fo^2^)+(0.0861P)^2^+0.0000P] where P=(Fo^2^+2Fc^2^)/3'
_refine_ls_weighting_scheme calc
_refine_ls_wR_factor_gt 0.1212
_refine_ls_wR_factor_ref 0.1362
_reflns_number_gt 3091
_reflns_number_total 4473
_reflns_threshold_expression >2sigma(I)
_cod_data_source_file c8sc01154k2.cif
_cod_data_source_block 34
_cod_depositor_comments
;
The following automatic conversions were performed:

'_symmetry_cell_setting' value 'Triclinic' changed to 'triclinic'
according to
/home/data/users/saulius/crontab/automatic-downloads/rss-feeds/RSC/lib/dictionaries/cif_core.dic
dictionary named 'cif_core.dic' version 2.4.2 from 2011-04-26.

Automatic conversion script
Id: cif_fix_values 4973 2017-02-22 13:04:09Z antanas 

 Adding full bibliography for 1549153--1549160.cif.
;
_cod_original_sg_symbol_H-M 'P-1   '
_cod_database_code 1549157

loop_
_symmetry_equiv_pos_as_xyz
'x, y, z'
'-x, -y, -z'

loop_
_atom_site_label
_atom_site_type_symbol
_atom_site_fract_x
_atom_site_fract_y
_atom_site_fract_z
_atom_site_U_iso_or_equiv
_atom_site_adp_type
_atom_site_occupancy
_atom_site_symmetry_multiplicity
_atom_site_calc_flag
_atom_site_refinement_flags
O1 O 1.1202(2) 0.35589(19) 1.03550(11) 0.0263(5) Uani 1 1 d .
S1 S 1.20987(8) 0.38260(7) 0.96725(4) 0.01718(19) Uani 1 1 d .
O2 O 1.3827(2) 0.34652(19) 0.97538(12) 0.0254(5) Uani 1 1 d .
C2 C 0.9055(3) 0.4772(2) 0.69542(16) 0.0150(6) Uani 1 1 d .
N1 N 1.0641(3) 0.3104(2) 0.88314(14) 0.0206(6) Uani 1 1 d .
C21 C 0.7827(3) 0.0359(3) 0.81987(17) 0.0195(6) Uani 1 1 d .
H21 H 0.8328 0.0063 0.7753 0.023 Uiso 1 1 calc R
C13 C 1.0918(3) 0.3099(3) 0.79627(16) 0.0160(6) Uani 1 1 d .
C18 C 1.1542(4) 0.7969(3) 0.81793(18) 0.0252(7) Uani 1 1 d .
H18 H 1.1318 0.8612 0.8559 0.030 Uiso 1 1 calc R
C14 C 1.0551(3) 0.5921(3) 0.73127(16) 0.0167(6) Uani 1 1 d .
C1 C 0.9213(3) 0.3240(2) 0.72992(16) 0.0146(6) Uani 1 1 d .
C29 C 0.9863(4) -0.1600(3) 0.58464(18) 0.0256(7) Uani 1 1 d .
H29 H 1.0206 -0.2395 0.5696 0.031 Uiso 1 1 calc R
C25 C 0.6248(3) 0.1835(3) 0.87598(17) 0.0204(6) Uani 1 1 d .
H25 H 0.5641 0.2557 0.8700 0.024 Uiso 1 1 calc R
C22 C 0.7920(3) -0.0312(3) 0.89394(17) 0.0224(6) Uani 1 1 d .
H22 H 0.8472 -0.1061 0.8993 0.027 Uiso 1 1 calc R
C27 C 0.7594(4) -0.0412(3) 0.60664(17) 0.0216(6) Uani 1 1 d .
H27 H 0.6365 -0.0408 0.6061 0.026 Uiso 1 1 calc R
C15 C 1.2182(3) 0.6109(3) 0.70702(19) 0.0244(7) Uani 1 1 d .
H15 H 1.2410 0.5478 0.6684 0.029 Uiso 1 1 calc R
C20 C 0.7012(3) 0.1459(2) 0.80964(16) 0.0161(6) Uani 1 1 d .
C26 C 0.8852(3) 0.0750(2) 0.62940(15) 0.0162(6) Uani 1 1 d .
C28 C 0.8092(4) -0.1567(3) 0.58480(17) 0.0247(7) Uani 1 1 d .
H28 H 0.7206 -0.2344 0.5698 0.030 Uiso 1 1 calc R
C24 C 0.6356(4) 0.1178(3) 0.95024(18) 0.0240(7) Uani 1 1 d .
H24 H 0.5843 0.1461 0.9947 0.029 Uiso 1 1 calc R
C19 C 1.0246(3) 0.6867(3) 0.78757(16) 0.0202(6) Uani 1 1 d .
H19 H 0.9139 0.6751 0.8051 0.024 Uiso 1 1 calc R
C23 C 0.7209(4) 0.0110(3) 0.95989(18) 0.0267(7) Uani 1 1 d .
H23 H 0.7305 -0.0329 1.0113 0.032 Uiso 1 1 calc R
C31 C 1.0632(3) 0.0697(3) 0.62813(17) 0.0203(6) Uani 1 1 d .
H31 H 1.1520 0.1474 0.6423 0.024 Uiso 1 1 calc R
C16 C 1.3478(4) 0.7212(3) 0.7389(2) 0.0324(8) Uani 1 1 d .
H16 H 1.4601 0.7325 0.7227 0.039 Uiso 1 1 calc R
B4 B 0.7119(4) 0.2372(3) 0.73354(19) 0.0164(7) Uani 1 1 d .
B11 B 0.6857(4) 0.4967(3) 0.6752(2) 0.0194(7) Uani 1 1 d .
H11 H 0.6434 0.5928 0.6843 0.023 Uiso 1 1 calc R
C17 C 1.3159(4) 0.8144(3) 0.79353(19) 0.0298(7) Uani 1 1 d .
H17 H 1.4049 0.8905 0.8144 0.036 Uiso 1 1 calc R
C30 C 1.1137(4) -0.0459(3) 0.60672(18) 0.0245(7) Uani 1 1 d .
H30 H 1.2364 -0.0470 0.6072 0.029 Uiso 1 1 calc R
B6 B 0.9414(4) 0.3570(3) 0.62784(18) 0.0160(6) Uani 1 1 d .
H6 H 1.0713 0.3613 0.6073 0.019 Uiso 1 1 calc R
B5 B 0.8156(4) 0.2046(3) 0.64603(18) 0.0154(6) Uani 1 1 d .
B10 B 0.5618(4) 0.3471(3) 0.6978(2) 0.0194(7) Uani 1 1 d .
H10 H 0.4366 0.3444 0.7223 0.023 Uiso 1 1 calc R
B9 B 0.5837(4) 0.2219(3) 0.6245(2) 0.0193(7) Uani 1 1 d .
H9 H 0.4721 0.1362 0.5995 0.023 Uiso 1 1 calc R
B3 B 0.7767(4) 0.4109(3) 0.76396(19) 0.0156(6) Uani 1 1 d .
H3 H 0.7975 0.4510 0.8322 0.019 Uiso 1 1 calc R
B8 B 0.7259(4) 0.2944(3) 0.5585(2) 0.0188(7) Uani 1 1 d .
H8 H 0.7098 0.2570 0.4900 0.023 Uiso 1 1 calc R
B7 B 0.7890(4) 0.4633(3) 0.59034(19) 0.0195(7) Uani 1 1 d .
H7 H 0.8158 0.5369 0.5433 0.023 Uiso 1 1 calc R
B12 B 0.5671(4) 0.3792(3) 0.5900(2) 0.0215(7) Uani 1 1 d .
H12 H 0.4445 0.3968 0.5427 0.026 Uiso 1 1 calc R
N2 N 1.2353(4) 0.5316(2) 0.94531(16) 0.0250(6) Uani 1 1 d .
H13A H 1.125(3) 0.225(3) 0.7821(17) 0.019(7) Uiso 1 1 d .
H13B H 1.184(3) 0.383(3) 0.7924(15) 0.013(7) Uiso 1 1 d .
H2A H 1.147(4) 0.567(3) 0.9492(19) 0.029(9) Uiso 1 1 d .
H1A H 1.004(4) 0.250(3) 0.8964(18) 0.023(9) Uiso 1 1 d .
H2B H 1.344(5) 0.576(3) 0.964(2) 0.037(9) Uiso 1 1 d .

loop_
_atom_site_aniso_label
_atom_site_aniso_U_11
_atom_site_aniso_U_22
_atom_site_aniso_U_33
_atom_site_aniso_U_23
_atom_site_aniso_U_13
_atom_site_aniso_U_12
O1 0.0296(11) 0.0330(12) 0.0164(10) 0.0026(9) 0.0061(8) 0.0047(9)
S1 0.0152(3) 0.0199(4) 0.0144(3) -0.0012(3) -0.0006(2) 0.0036(3)
O2 0.0160(9) 0.0251(11) 0.0322(12) -0.0012(9) -0.0026(8) 0.0074(8)
C2 0.0151(12) 0.0130(13) 0.0170(14) 0.0022(10) 0.0023(10) 0.0051(11)
N1 0.0193(12) 0.0237(14) 0.0150(12) 0.0014(10) 0.0035(9) -0.0061(11)
C21 0.0170(13) 0.0223(15) 0.0197(14) -0.0012(11) 0.0063(11) 0.0034(12)
C13 0.0135(13) 0.0169(15) 0.0163(14) -0.0001(11) 0.0006(10) 0.0030(12)
C18 0.0315(16) 0.0174(15) 0.0235(16) -0.0041(12) 0.0026(12) 0.0026(13)
C14 0.0172(13) 0.0147(14) 0.0172(14) 0.0008(11) 0.0023(10) 0.0022(11)
C1 0.0136(12) 0.0135(13) 0.0158(13) 0.0016(10) 0.0026(10) 0.0018(10)
C29 0.0384(17) 0.0157(15) 0.0256(16) 0.0010(12) 0.0115(13) 0.0080(13)
C25 0.0175(13) 0.0199(15) 0.0250(15) 0.0017(12) 0.0088(11) 0.0015(12)
C22 0.0200(14) 0.0224(15) 0.0258(16) 0.0045(12) 0.0055(11) 0.0061(12)
C27 0.0209(14) 0.0203(15) 0.0218(15) -0.0017(12) 0.0049(11) 0.0001(12)
C15 0.0212(14) 0.0201(16) 0.0324(17) -0.0030(13) 0.0069(12) 0.0051(12)
C20 0.0102(12) 0.0161(14) 0.0196(14) -0.0023(11) 0.0029(10) -0.0028(11)
C26 0.0223(14) 0.0153(14) 0.0100(13) 0.0002(10) 0.0028(10) 0.0021(11)
C28 0.0298(16) 0.0195(15) 0.0208(15) -0.0010(12) 0.0025(12) -0.0009(13)
C24 0.0243(15) 0.0252(16) 0.0239(16) 0.0007(12) 0.0118(12) 0.0009(13)
C19 0.0198(13) 0.0213(15) 0.0184(14) 0.0015(11) 0.0035(11) 0.0025(12)
C23 0.0262(15) 0.0307(17) 0.0217(16) 0.0072(13) 0.0053(12) 0.0000(13)
C31 0.0201(14) 0.0177(14) 0.0225(15) 0.0021(11) 0.0054(11) 0.0006(12)
C16 0.0172(14) 0.0270(17) 0.051(2) -0.0047(15) 0.0088(13) -0.0017(13)
B4 0.0122(14) 0.0163(16) 0.0187(16) -0.0024(12) 0.0026(12) -0.0008(12)
B11 0.0164(15) 0.0200(17) 0.0228(17) 0.0035(13) 0.0044(12) 0.0056(13)
C17 0.0234(15) 0.0202(16) 0.0377(18) -0.0062(13) -0.0020(13) -0.0040(13)
C30 0.0242(14) 0.0241(16) 0.0282(16) 0.0043(13) 0.0101(12) 0.0069(13)
B6 0.0190(15) 0.0134(15) 0.0160(16) 0.0018(12) 0.0045(12) 0.0032(13)
B5 0.0140(14) 0.0175(16) 0.0124(15) -0.0003(12) 0.0021(11) -0.0020(12)
B10 0.0143(14) 0.0167(16) 0.0264(17) 0.0021(13) 0.0039(12) 0.0022(13)
B9 0.0144(14) 0.0200(17) 0.0219(17) 0.0030(13) 0.0016(12) 0.0016(13)
B3 0.0145(14) 0.0137(15) 0.0203(16) 0.0002(12) 0.0073(12) 0.0032(12)
B8 0.0184(15) 0.0197(17) 0.0172(16) 0.0020(13) 0.0028(12) 0.0020(13)
B7 0.0198(15) 0.0204(17) 0.0179(16) 0.0012(13) 0.0027(12) 0.0052(13)
B12 0.0190(15) 0.0180(17) 0.0241(17) 0.0025(13) -0.0006(13) 0.0014(13)
N2 0.0182(13) 0.0214(14) 0.0320(15) -0.0008(11) 0.0000(11) 0.0031(12)

loop_
_atom_type_symbol
_atom_type_description
_atom_type_scat_dispersion_real
_atom_type_scat_dispersion_imag
_atom_type_scat_source
C C 0.0033 0.0016 'International Tables Vol C Tables 4.2.6.8 and 6.1.1.4'
H H 0.0000 0.0000 'International Tables Vol C Tables 4.2.6.8 and 6.1.1.4'
B B 0.0013 0.0007 'International Tables Vol C Tables 4.2.6.8 and 6.1.1.4'
N N 0.0061 0.0033 'International Tables Vol C Tables 4.2.6.8 and 6.1.1.4'
O O 0.0106 0.0060 'International Tables Vol C Tables 4.2.6.8 and 6.1.1.4'
S S 0.1246 0.1234 'International Tables Vol C Tables 4.2.6.8 and 6.1.1.4'

loop_
_geom_angle_atom_site_label_1
_geom_angle_atom_site_label_2
_geom_angle_atom_site_label_3
_geom_angle
O1 S1 O2 117.77(12)
O1 S1 N2 114.00(14)
O2 S1 N2 105.89(13)
O1 S1 N1 103.44(12)
O2 S1 N1 112.43(12)
N2 S1 N1 102.37(14)
C14 C2 B11 120.0(2)
C14 C2 B7 121.2(2)
B11 C2 B7 62.59(17)
C14 C2 B6 119.6(2)
B11 C2 B6 113.1(2)
B7 C2 B6 62.48(17)
C14 C2 C1 120.2(2)
B11 C2 C1 109.60(18)
B7 C2 C1 109.70(19)
B6 C2 C1 59.73(15)
C14 C2 B3 117.5(2)
B11 C2 B3 62.48(16)
B7 C2 B3 113.29(19)
B6 C2 B3 110.97(19)
C1 C2 B3 59.75(15)
C13 N1 S1 124.66(18)
C13 N1 H1A 119(2)
S1 N1 H1A 109(2)
C22 C21 C20 121.5(3)
C22 C21 H21 119.3
C20 C21 H21 119.3
N1 C13 C1 111.9(2)
N1 C13 H13A 108.2(15)
C1 C13 H13A 108.3(15)
N1 C13 H13B 109.6(15)
C1 C13 H13B 106.6(15)
H13A C13 H13B 112(2)
C19 C18 C17 120.3(3)
C19 C18 H18 119.8
C17 C18 H18 119.8
C15 C14 C19 118.7(2)
C15 C14 C2 122.6(2)
C19 C14 C2 118.7(2)
C13 C1 B6 117.9(2)
C13 C1 B3 117.1(2)
B6 C1 B3 111.7(2)
C13 C1 C2 117.7(2)
B6 C1 C2 60.10(15)
B3 C1 C2 60.25(15)
C13 C1 B4 121.3(2)
B6 C1 B4 113.65(19)
B3 C1 B4 63.31(16)
C2 C1 B4 111.10(19)
C13 C1 B5 122.1(2)
B6 C1 B5 62.04(16)
B3 C1 B5 113.98(19)
C2 C1 B5 110.04(19)
B4 C1 B5 62.84(16)
C28 C29 C30 119.0(3)
C28 C29 H29 120.5
C30 C29 H29 120.5
C24 C25 C20 121.5(3)
C24 C25 H25 119.3
C20 C25 H25 119.3
C23 C22 C21 120.1(3)
C23 C22 H22 120.0
C21 C22 H22 120.0
C28 C27 C26 121.6(3)
C28 C27 H27 119.2
C26 C27 H27 119.2
C16 C15 C14 120.2(3)
C16 C15 H15 119.9
C14 C15 H15 119.9
C21 C20 C25 117.2(2)
C21 C20 B4 123.3(2)
C25 C20 B4 119.1(2)
C31 C26 C27 117.0(3)
C31 C26 B5 124.2(2)
C27 C26 B5 118.5(2)
C29 C28 C27 120.5(3)
C29 C28 H28 119.8
C27 C28 H28 119.8
C23 C24 C25 120.3(3)
C23 C24 H24 119.8
C25 C24 H24 119.8
C18 C19 C14 120.4(2)
C18 C19 H19 119.8
C14 C19 H19 119.8
C24 C23 C22 119.4(3)
C24 C23 H23 120.3
C22 C23 H23 120.3
C30 C31 C26 121.6(2)
C30 C31 H31 119.2
C26 C31 H31 119.2
C17 C16 C15 120.7(3)
C17 C16 H16 119.7
C15 C16 H16 119.7
C20 B4 C1 117.8(2)
C20 B4 B10 125.2(2)
C1 B4 B10 103.8(2)
C20 B4 B9 131.4(2)
C1 B4 B9 104.4(2)
B10 B4 B9 59.52(17)
C20 B4 B3 116.1(2)
C1 B4 B3 58.09(15)
B10 B4 B3 58.61(16)
B9 B4 B3 105.8(2)
C20 B4 B5 124.0(2)
C1 B4 B5 59.03(15)
B10 B4 B5 107.2(2)
B9 B4 B5 59.73(16)
B3 B4 B5 106.72(19)
C2 B11 B12 106.1(2)
C2 B11 B7 58.66(16)
B12 B11 B7 60.64(18)
C2 B11 B10 105.7(2)
B12 B11 B10 60.11(17)
B7 B11 B10 108.3(2)
C2 B11 B3 59.29(16)
B12 B11 B3 107.6(2)
B7 B11 B3 107.6(2)
B10 B11 B3 59.32(16)
C2 B11 H11 123.7
B12 B11 H11 121.9
B7 B11 H11 121.5
B10 B11 H11 122.2
B3 B11 H11 122.1
C16 C17 C18 119.6(3)
C16 C17 H17 120.2
C18 C17 H17 120.2
C31 C30 C29 120.3(3)
C31 C30 H30 119.9
C29 C30 H30 119.9
C1 B6 C2 60.16(15)
C1 B6 B7 106.8(2)
C2 B6 B7 58.33(16)
C1 B6 B8 106.02(19)
C2 B6 B8 105.2(2)
B7 B6 B8 59.47(17)
C1 B6 B5 59.79(15)
C2 B6 B5 108.3(2)
B7 B6 B5 108.8(2)
B8 B6 B5 60.26(16)
C1 B6 H6 122.5
C2 B6 H6 122.8
B7 B6 H6 122.2
B8 B6 H6 123.3
B5 B6 H6 120.7
C26 B5 C1 124.5(2)
C26 B5 B6 119.2(2)
C1 B5 B6 58.17(15)
C26 B5 B9 125.5(2)
C1 B5 B9 103.6(2)
B6 B5 B9 106.7(2)
C26 B5 B8 121.0(2)
C1 B5 B8 104.4(2)
B6 B5 B8 59.82(16)
B9 B5 B8 59.80(16)
C26 B5 B4 124.8(2)
C1 B5 B4 58.13(15)
B6 B5 B4 106.6(2)
B9 B5 B4 59.51(16)
B8 B5 B4 107.6(2)
B3 B10 B9 108.4(2)
B3 B10 B12 108.1(2)
B9 B10 B12 59.59(17)
B3 B10 B11 60.45(16)
B9 B10 B11 107.7(2)
B12 B10 B11 59.61(17)
B3 B10 B4 61.26(16)
B9 B10 B4 60.22(17)
B12 B10 B4 108.7(2)
B11 B10 B4 109.8(2)
B3 B10 H10 121.1
B9 B10 H10 122.1
B12 B10 H10 122.0
B11 B10 H10 121.4
B4 B10 H10 120.4
B12 B9 B10 60.18(18)
B12 B9 B8 60.18(17)
B10 B9 B8 107.9(2)
B12 B9 B4 109.2(2)
B10 B9 B4 60.26(17)
B8 B9 B4 108.7(2)
B12 B9 B5 108.9(2)
B10 B9 B5 108.6(2)
B8 B9 B5 60.02(16)
B4 B9 B5 60.75(16)
B12 B9 H9 121.1
B10 B9 H9 121.7
B8 B9 H9 121.7
B4 B9 H9 120.9
B5 B9 H9 121.2
C1 B3 C2 60.00(15)
C1 B3 B10 105.4(2)
C2 B3 B10 105.6(2)
C1 B3 B11 106.4(2)
C2 B3 B11 58.24(15)
B10 B3 B11 60.23(16)
C1 B3 B4 58.60(15)
C2 B3 B4 107.2(2)
B10 B3 B4 60.13(16)
B11 B3 B4 108.7(2)
C1 B3 H3 123.2
C2 B3 H3 123.0
B10 B3 H3 122.9
B11 B3 H3 121.9
B4 B3 H3 121.5
B7 B8 B6 60.17(17)
B7 B8 B12 60.53(17)
B6 B8 B12 107.7(2)
B7 B8 B9 108.0(2)
B6 B8 B9 107.1(2)
B12 B8 B9 59.31(17)
B7 B8 B5 109.1(2)
B6 B8 B5 59.92(16)
B12 B8 B5 108.3(2)
B9 B8 B5 60.18(16)
B7 B8 H8 121.0
B6 B8 H8 122.2
B12 B8 H8 121.8
B9 B8 H8 122.3
B5 B8 H8 121.1
C2 B7 B8 106.6(2)
C2 B7 B11 58.75(16)
B8 B7 B11 108.1(2)
C2 B7 B6 59.19(16)
B8 B7 B6 60.37(17)
B11 B7 B6 107.4(2)
C2 B7 B12 105.2(2)
B8 B7 B12 60.12(17)
B11 B7 B12 59.46(17)
B6 B7 B12 107.5(2)
C2 B7 H7 123.7
B8 B7 H7 121.5
B11 B7 H7 122.0
B6 B7 H7 121.8
B12 B7 H7 122.7
B9 B12 B11 108.7(2)
B9 B12 B10 60.23(17)
B11 B12 B10 60.28(17)
B9 B12 B8 60.51(17)
B11 B12 B8 107.8(2)
B10 B12 B8 108.2(2)
B9 B12 B7 108.0(2)
B11 B12 B7 59.89(16)
B10 B12 B7 107.8(2)
B8 B12 B7 59.34(17)
B9 B12 H12 121.2
B11 B12 H12 121.5
B10 B12 H12 121.6
B8 B12 H12 121.8
B7 B12 H12 122.2
S1 N2 H2A 113(2)
S1 N2 H2B 115(2)
H2A N2 H2B 119(3)

loop_
_geom_bond_atom_site_label_1
_geom_bond_atom_site_label_2
_geom_bond_distance
O1 S1 1.4301(19)
S1 O2 1.4305(19)
S1 N2 1.592(3)
S1 N1 1.610(2)
C2 C14 1.507(3)
C2 B11 1.708(4)
C2 B7 1.706(4)
C2 B6 1.722(4)
C2 C1 1.723(4)
C2 B3 1.727(4)
N1 C13 1.452(3)
N1 H1A 0.79(3)
C21 C22 1.392(4)
C21 C20 1.398(4)
C21 H21 0.9500
C13 C1 1.529(3)
C13 H13A 1.00(3)
C13 H13B 0.96(2)
C18 C19 1.378(4)
C18 C17 1.377(4)
C18 H18 0.9500
C14 C15 1.386(4)
C14 C19 1.394(4)
C1 B6 1.715(4)
C1 B3 1.718(4)
C1 B4 1.728(3)
C1 B5 1.745(4)
C29 C28 1.378(4)
C29 C30 1.385(4)
C29 H29 0.9500
C25 C24 1.386(4)
C25 C20 1.399(4)
C25 H25 0.9500
C22 C23 1.384(4)
C22 H22 0.9500
C27 C28 1.381(4)
C27 C26 1.395(3)
C27 H27 0.9500
C15 C16 1.383(4)
C15 H15 0.9500
C20 B4 1.579(4)
C26 C31 1.392(4)
C26 B5 1.571(4)
C28 H28 0.9500
C24 C23 1.384(4)
C24 H24 0.9500
C19 H19 0.9500
C23 H23 0.9500
C31 C30 1.382(4)
C31 H31 0.9500
C16 C17 1.372(4)
C16 H16 0.9500
B4 B10 1.789(4)
B4 B9 1.788(4)
B4 B3 1.809(4)
B4 B5 1.810(4)
B11 B12 1.766(4)
B11 B7 1.773(4)
B11 B10 1.777(4)
B11 B3 1.781(4)
B11 H11 1.1200
C17 H17 0.9500
C30 H30 0.9500
B6 B7 1.778(4)
B6 B8 1.781(4)
B6 B5 1.783(4)
B6 H6 1.1200
B5 B9 1.792(4)
B5 B8 1.789(4)
B10 B3 1.761(4)
B10 B9 1.775(4)
B10 B12 1.774(4)
B10 H10 1.1200
B9 B12 1.764(4)
B9 B8 1.785(4)
B9 H9 1.1200
B3 H3 1.1200
B8 B7 1.765(4)
B8 B12 1.779(5)
B8 H8 1.1200
B7 B12 1.787(4)
B7 H7 1.1200
B12 H12 1.1200
N2 H2A 0.84(3)
N2 H2B 0.87(3)
